data_1551328
loop_
_publ_author_name
'Marc A. Little'
'Michael E. Briggs'
'James T. A. Jones'
'Marc Schmidtmann'
'Tom Hasell'
'Samantha Y. Chong'
'Kim E. Jelfs'
'Linjiang Chen'
'Andrew I. Cooper'

_publ_section_title
;
 Trapping virtual pores by crystal retro-engineering
;
_journal_name_full 'Nature Chemistry'
_journal_page_first 153
_journal_page_last 159
_journal_paper_doi 10.1038/nchem.2156
_journal_volume 7
_journal_year 2015
_chemical_absolute_configuration ad
_chemical_formula_moiety 'C H2 Cl2, 7(C H4 O), 2.5(H2 O), C72 H84 N12'
_chemical_formula_sum 'C80 H119 Cl2 N12 O9.5'
_chemical_formula_weight 1471.77
_space_group_crystal_system monoclinic
_space_group_IT_number 5
_space_group_name_Hall 'I 2y'
_space_group_name_H-M_alt 'I 1 2 1'
_atom_sites_solution_hydrogens geom
_atom_sites_solution_primary direct
_atom_sites_solution_secondary difmap
_cell_angle_alpha 90.00
_cell_angle_beta 105.506(2)
_cell_angle_gamma 90.00
_cell_formula_units_Z 4
_cell_length_a 21.7305(17)
_cell_length_b 19.7370(15)
_cell_length_c 22.9973(17)
_cell_measurement_reflns_used 9992
_cell_measurement_temperature 100.0
_cell_measurement_theta_max 30.53
_cell_measurement_theta_min 2.18
_cell_volume 9504.4(13)
_computing_cell_refinement 'SAINT v7.68A (Bruker,2009)'
_computing_data_collection 'CrystalClear-SM Expert 2.1 (Rigaku, 2011)'
_computing_data_reduction 'SAINT v7.68A (Bruker,2009)'
_computing_molecular_graphics
;
O. V. Dolomanov, L. J. Bourhis, R. J. Gildea, J. A. K. Howard and H. Puschmann,
OLEX2: a complete structure solution, refinement and analysis program.
J. Appl. Cryst. (2009). 42, 339-341.
;
_computing_publication_material
;
O. V. Dolomanov, L. J. Bourhis, R. J. Gildea, J. A. K. Howard and H. Puschmann,
OLEX2: a complete structure solution, refinement and analysis program.
J. Appl. Cryst. (2009). 42, 339-341.
;
_computing_structure_refinement
;
XL, G.M. Sheldrick, Acta Cryst.
(2008). A64, 112-122
;
_computing_structure_solution 'SHELXS-97 (Sheldrick, 2008)'
_diffrn_ambient_temperature 100.0
_diffrn_detector_area_resol_mean 28.5714
_diffrn_measured_fraction_theta_full 0.999
_diffrn_measured_fraction_theta_max 0.999
_diffrn_measurement_device_type 'Rigaku Saturn724+ (2x2 bin mode)'
_diffrn_measurement_method 'profile data from \w-scans'
_diffrn_radiation_monochromator confocal
_diffrn_radiation_source 'rotating anode'
_diffrn_radiation_type MoK\a
_diffrn_radiation_wavelength 0.71073
_diffrn_reflns_av_R_equivalents 0.0720
_diffrn_reflns_av_unetI/netI 0.0448
_diffrn_reflns_limit_h_max 26
_diffrn_reflns_limit_h_min -27
_diffrn_reflns_limit_k_max 24
_diffrn_reflns_limit_k_min -23
_diffrn_reflns_limit_l_max 28
_diffrn_reflns_limit_l_min -28
_diffrn_reflns_number 96510
_diffrn_reflns_theta_full 26.37
_diffrn_reflns_theta_max 26.37
_diffrn_reflns_theta_min 1.15
_diffrn_standards_number 0
_exptl_absorpt_coefficient_mu 0.122
_exptl_absorpt_correction_T_max 0.7461
_exptl_absorpt_correction_T_min 0.4775
_exptl_absorpt_correction_type multi-scan
_exptl_absorpt_process_details
;
SADABS-2008/1 (Bruker,2008) was used for absorption correction.
wR2(int) was 0.1471 before and 0.0813 after correction.
The Ratio of minimum to maximum transmission is 0.6400.
The \l/2 correction factor is 0.0000.
;
_exptl_crystal_colour colourless
_exptl_crystal_colour_primary colourless
_exptl_crystal_density_diffrn 1.029
_exptl_crystal_density_meas .
_exptl_crystal_density_method 'not measured'
_exptl_crystal_description needle
_exptl_crystal_F_000 3172
_exptl_crystal_size_max 0.482
_exptl_crystal_size_mid 0.255
_exptl_crystal_size_min 0.143
_refine_diff_density_max 0.757
_refine_diff_density_min -0.797
_refine_diff_density_rms 0.110
_refine_ls_abs_structure_details 'Flack H D (1983), Acta Cryst. A39, 876-881'
_refine_ls_abs_structure_Flack 0.12(12)
_refine_ls_extinction_method none
_refine_ls_goodness_of_fit_ref 1.017
_refine_ls_hydrogen_treatment mixed
_refine_ls_matrix_type full
_refine_ls_number_parameters 903
_refine_ls_number_reflns 18701
_refine_ls_number_restraints 5
_refine_ls_restrained_S_all 1.025
_refine_ls_R_factor_all 0.0943
_refine_ls_R_factor_gt 0.0869
_refine_ls_shift/su_max 0.001
_refine_ls_shift/su_mean 0.000
_refine_ls_structure_factor_coef Fsqd
_refine_ls_weighting_details 'calc w=1/[\s^2^(Fo^2^)+(0.1861P)^2^+10.5703P] where P=(Fo^2^+2Fc^2^)/3'
_refine_ls_weighting_scheme calc
_refine_ls_wR_factor_gt 0.2458
_refine_ls_wR_factor_ref 0.2563
_reflns_number_gt 16974
_reflns_number_total 18701
_reflns_threshold_expression >2sigma(I)
_cod_data_source_file nchem.2156-s11.cif
_cod_data_source_block Phase_1_CH2Cl2
_cod_original_formula_sum 'C80 H119 Cl2 N12 O9.50'
_cod_database_code 1551328
_olex2_refinement_description
;
1. Fixed Uiso
 At 1.2 times of:
  All C(H) groups, All C(H,H) groups
 At 1.5 times of:
  All C(H,H,H) groups, All O(H) groups
2. Restrained distances
 Cl2-C73 = Cl1-C73
 1.74 with sigma of 0.02
 Cl3-C74 = Cl4-C74
 1.74 with sigma of 0.02
3. Others
 Fixed Sof: Cl1(0.5) Cl2(0.5) Cl4(0.5) O1(0.5) H1(0.5) O2(0.5) H2A(0.5)
 O3(0.5) H3(0.5) O5(0.5) H5(0.5) O7(0.5) H7A(0.5) O8(0.5) O9(0.5) H9A(0.5)
 O11(0.5) O13(0.5) O14(0.5) O15(0.5) C73(0.5) H73A(0.5) H73B(0.5) H74A(0.5)
 H74B(0.5) C75(0.5) H75A(0.5) H75B(0.5) H75C(0.5) C78(0.5) H78A(0.5) H78B(0.5)
 H78C(0.5) C79(0.5) H79A(0.5) H79B(0.5) H79C(0.5) C82(0.5) H82A(0.5) H82B(0.5)
 H82C(0.5) C83(0.5) H83A(0.5) H83B(0.5) H83C(0.5) C84(0.5) H84A(0.5) H84B(0.5)
 H84C(0.5)
4.a Ternary CH refined with riding coordinates:
 C37(H37), C42(H42), C43(H43), C48(H48), C49(H49), C54(H54), C55(H55),
 C60(H60), C61(H61), C66(H66), C67(H67), C72(H72)
4.b Secondary CH2 refined with riding coordinates:
 C38(H38A,H38B), C39(H39A,H39B), C40(H40A,H40B), C41(H41A,H41B), C44(H44A,
 H44B), C45(H45A,H45B), C46(H46A,H46B), C47(H47A,H47B), C50(H50A,H50B),
 C51(H51A,H51B), C52(H52A,H52B), C53(H53A,H53B), C56(H56A,H56B), C57(H57A,H57B),
  C58(H58A,H58B), C59(H59A,H59B), C62(H62A,H62B), C63(H63A,H63B), C64(H64A,
 H64B), C65(H65A,H65B), C68(H68A,H68B), C69(H69A,H69B), C70(H70A,H70B),
 C71(H71A,H71B), C73(H73A,H73B), C74(H74A,H74B)
4.c Me refined with riding coordinates:
 C75(H75A,H75B,H75C), C76(H76A,H76B,H76C), C77(H77A,H77B,H77C), C78(H78A,H78B,
 H78C), C79(H79A,H79B,H79C), C80(H80A,H80B,H80C), C81(H81A,H81B,H81C), C82(H82A,
 H82B,H82C), C83(H83A,H83B,H83C), C84(H84A,H84B,H84C)
4.d Aromatic/amide H refined with riding coordinates:
 C2(H2), C4(H4), C6(H6), C7(H7), C8(H8), C9(H9), C11(H11), C13(H13), C15(H15),
 C16(H16), C17(H17), C18(H18), C20(H20), C22(H22), C24(H24), C25(H25), C26(H26),
  C27(H27), C29(H29), C31(H31), C33(H33), C34(H34), C35(H35), C36(H36)
4.e Tetrahedral OH refined with riding coordinates:
 O1(H1), O2(H2A), O3(H3), O4(H4A), O5(H5), O6(H6A), O7(H7A), O9(H9A), O10(H10),
  O12(H12)
;

loop_
_space_group_symop_id
_space_group_symop_operation_xyz
1 'x, y, z'
2 '-x, y, -z'
3 'x+1/2, y+1/2, z+1/2'
4 '-x+1/2, y+1/2, -z+1/2'

loop_
_atom_site_label
_atom_site_type_symbol
_atom_site_fract_x
_atom_site_fract_y
_atom_site_fract_z
_atom_site_U_iso_or_equiv
_atom_site_adp_type
_atom_site_occupancy
_atom_site_symmetry_multiplicity
_atom_site_calc_flag
_atom_site_refinement_flags
_atom_site_disorder_assembly
_atom_site_disorder_group
Cl1 Cl 0.5705(3) 0.2822(2) 0.2463(2) 0.1142(13) Uani 0.50 1 d PD A 1
Cl2 Cl 0.7007(4) 0.2777(5) 0.3482(4) 0.188(4) Uani 0.50 1 d PD A 1
Cl3 Cl 0.5000 0.36667(10) 0.0000 0.0724(5) Uani 0.50 1 d PD B 1
Cl4 Cl 0.51838(11) 0.26900(13) -0.08096(12) 0.0626(6) Uani 0.50 1 d PD B 1
O1 O 0.6082(8) 0.3198(9) 0.3032(7) 0.141(5) Uiso 0.50 1 d P C 2
H1 H 0.6178 0.3474 0.3320 0.211 Uiso 0.50 1 calc PR C 2
O2 O 0.4531(4) 0.2362(4) 0.1274(4) 0.0689(18) Uiso 0.50 1 d P D 2
H2A H 0.4374 0.2602 0.0968 0.103 Uiso 0.50 1 calc PR D 2
O3 O 0.5529(3) 0.2296(4) 0.5145(3) 0.0554(15) Uiso 0.50 1 d P E 1
H3 H 0.5344 0.1939 0.5204 0.083 Uiso 0.50 1 calc PR E 1
O4 O 0.80559(18) 0.0862(2) 0.26116(18) 0.0700(9) Uiso 1 1 d . . .
H4A H 0.8200 0.0922 0.2311 0.105 Uiso 1 1 calc R . .
O5 O 0.5426(6) 0.1352(7) 0.4957(6) 0.111(3) Uiso 0.50 1 d P F 2
H5 H 0.5074 0.1418 0.4703 0.167 Uiso 0.50 1 calc PR F 2
O6 O 0.6399(3) 0.0429(4) 0.5090(3) 0.1196(19) Uiso 1 1 d . . .
H6A H 0.6546 0.0327 0.4798 0.179 Uiso 1 1 calc R . .
O7 O 0.3012(5) 0.1798(6) 0.1536(5) 0.105(3) Uiso 0.50 1 d P G 1
H7A H 0.2796 0.1500 0.1310 0.157 Uiso 0.50 1 calc PR G 1
O8 O 0.3270(4) 0.2431(5) 0.1401(4) 0.082(2) Uiso 0.50 1 d P H 2
O9 O 0.2275(6) 0.3323(8) 0.1251(6) 0.125(4) Uiso 0.50 1 d P . .
H9A H 0.2324 0.2912 0.1346 0.187 Uiso 0.50 1 calc PR . .
O10 O 0.9095(3) 0.2398(3) 0.2336(2) 0.0965(14) Uiso 1 1 d . . .
H10 H 0.9022 0.2810 0.2382 0.145 Uiso 1 1 calc R . .
O11 O 0.6765(6) 0.5683(7) 0.4760(6) 0.106(3) Uiso 0.50 1 d P . .
O12 O 0.6891(3) 0.5628(3) 0.3567(3) 0.1113(17) Uiso 1 1 d . . .
H12 H 0.6971 0.5783 0.3255 0.167 Uiso 1 1 calc R . .
O13 O 0.8795(7) 0.2879(8) 0.7698(7) 0.131(4) Uiso 0.50 1 d P . .
O14 O 0.6951(11) 0.3976(13) 0.3661(11) 0.190(8) Uiso 0.50 1 d P . .
O15 O 0.4037(10) 0.6753(11) 0.3425(10) 0.178(7) Uiso 0.50 1 d P . .
N1 N 0.61969(14) 0.44670(16) 0.51665(14) 0.0368(6) Uani 1 1 d . . .
N2 N 0.73874(14) 0.37510(15) 0.56790(13) 0.0346(6) Uani 1 1 d . . .
N3 N 0.91917(13) 0.34900(14) 0.39021(12) 0.0300(6) Uani 1 1 d . . .
N4 N 0.87536(13) 0.37703(15) 0.26218(12) 0.0301(5) Uani 1 1 d . . .
N5 N 0.64875(12) 0.20810(14) 0.08658(12) 0.0287(5) Uani 1 1 d . . .
N6 N 0.61627(14) 0.08541(15) 0.13959(13) 0.0326(6) Uani 1 1 d . . .
N7 N 0.42698(14) 0.13022(16) 0.30887(12) 0.0336(6) Uani 1 1 d . . .
N8 N 0.39922(14) 0.25843(16) 0.35530(13) 0.0357(6) Uani 1 1 d . . .
N9 N 0.70822(14) 0.00726(16) 0.42022(13) 0.0348(6) Uani 1 1 d . . .
N10 N 0.81792(13) 0.08010(14) 0.49206(13) 0.0320(6) Uani 1 1 d . . .
N11 N 0.49675(14) 0.51428(16) 0.23393(15) 0.0372(6) Uani 1 1 d . . .
N12 N 0.59182(12) 0.50790(14) 0.16713(13) 0.0302(6) Uani 1 1 d . . .
C1 C 0.52050(17) 0.4544(2) 0.32776(18) 0.0386(8) Uani 1 1 d . . .
C2 C 0.55584(17) 0.4540(2) 0.38771(18) 0.0399(8) Uani 1 1 d . . .
H2 H 0.5853 0.4895 0.4028 0.048 Uiso 1 1 calc R . .
C3 C 0.54825(17) 0.4014(2) 0.42622(17) 0.0373(7) Uani 1 1 d . . .
C4 C 0.50398(17) 0.3498(2) 0.40379(17) 0.0375(7) Uani 1 1 d . . .
H4 H 0.4988 0.3139 0.4296 0.045 Uiso 1 1 calc R . .
C5 C 0.46745(17) 0.35058(19) 0.34378(17) 0.0359(7) Uani 1 1 d . . .
C6 C 0.47634(17) 0.4023(2) 0.30568(17) 0.0381(7) Uani 1 1 d . . .
H6 H 0.4524 0.4023 0.2645 0.046 Uiso 1 1 calc R . .
C7 C 0.52880(17) 0.5103(2) 0.28815(18) 0.0389(8) Uani 1 1 d . . .
H7 H 0.5594 0.5446 0.3041 0.047 Uiso 1 1 calc R . .
C8 C 0.58323(18) 0.3992(2) 0.49068(17) 0.0401(8) Uani 1 1 d . . .
H8 H 0.5783 0.3606 0.5137 0.048 Uiso 1 1 calc R . .
C9 C 0.41781(17) 0.29897(19) 0.32123(17) 0.0363(7) Uani 1 1 d . . .
H9 H 0.3989 0.2961 0.2790 0.044 Uiso 1 1 calc R . .
C10 C 0.76169(15) 0.38178(17) 0.22141(14) 0.0292(6) Uani 1 1 d . . .
C11 C 0.70821(15) 0.42316(17) 0.21040(15) 0.0303(6) Uani 1 1 d . . .
H11 H 0.7107 0.4660 0.2297 0.036 Uiso 1 1 calc R . .
C12 C 0.64992(15) 0.40159(17) 0.17038(15) 0.0303(6) Uani 1 1 d . . .
C13 C 0.64699(14) 0.33830(17) 0.14315(14) 0.0294(6) Uani 1 1 d . . .
H13 H 0.6080 0.3235 0.1164 0.035 Uiso 1 1 calc R . .
C14 C 0.70056(16) 0.29614(17) 0.15452(16) 0.0320(7) Uani 1 1 d . . .
C15 C 0.75777(15) 0.31823(17) 0.19345(15) 0.0314(7) Uani 1 1 d . . .
H15 H 0.7945 0.2900 0.2011 0.038 Uiso 1 1 calc R . .
C16 C 0.82310(15) 0.40600(17) 0.26080(15) 0.0307(6) Uani 1 1 d . . .
H16 H 0.8233 0.4444 0.2858 0.037 Uiso 1 1 calc R . .
C17 C 0.59302(14) 0.44549(17) 0.15392(15) 0.0301(6) Uani 1 1 d . . .
H17 H 0.5541 0.4255 0.1316 0.036 Uiso 1 1 calc R . .
C18 C 0.69855(15) 0.22973(17) 0.12489(15) 0.0309(6) Uani 1 1 d . . .
H18 H 0.7357 0.2021 0.1347 0.037 Uiso 1 1 calc R . .
C19 C 0.64438(17) 0.05993(18) 0.32953(17) 0.0356(7) Uani 1 1 d . . .
C20 C 0.63939(17) 0.07233(17) 0.26929(16) 0.0331(7) Uani 1 1 d . . .
H20 H 0.6751 0.0642 0.2538 0.040 Uiso 1 1 calc R . .
C21 C 0.58248(17) 0.09663(18) 0.23081(16) 0.0343(7) Uani 1 1 d . . .
C22 C 0.53065(17) 0.10999(18) 0.25358(16) 0.0351(7) Uani 1 1 d . . .
H22 H 0.4921 0.1272 0.2279 0.042 Uiso 1 1 calc R . .
C23 C 0.53554(17) 0.09785(19) 0.31521(16) 0.0362(7) Uani 1 1 d . . .
C24 C 0.59185(18) 0.07312(19) 0.35208(16) 0.0379(7) Uani 1 1 d . . .
H24 H 0.5950 0.0649 0.3935 0.045 Uiso 1 1 calc R . .
C25 C 0.70335(17) 0.02910(18) 0.36755(16) 0.0343(7) Uani 1 1 d . . .
H25 H 0.7393 0.0255 0.3517 0.041 Uiso 1 1 calc R . .
C26 C 0.57428(16) 0.10597(17) 0.16486(15) 0.0310(6) Uani 1 1 d . . .
H26 H 0.5369 0.1277 0.1412 0.037 Uiso 1 1 calc R . .
C27 C 0.48071(18) 0.11058(19) 0.34033(16) 0.0368(7) Uani 1 1 d . . .
H27 H 0.4863 0.1036 0.3823 0.044 Uiso 1 1 calc R . .
C28 C 0.86052(15) 0.27833(17) 0.44136(15) 0.0310(6) Uani 1 1 d . . .
C29 C 0.84693(15) 0.21290(17) 0.45547(15) 0.0306(6) Uani 1 1 d . . .
H29 H 0.8644 0.1756 0.4391 0.037 Uiso 1 1 calc R . .
C30 C 0.80730(15) 0.20114(17) 0.49409(15) 0.0296(6) Uani 1 1 d . . .
C31 C 0.78302(15) 0.25619(18) 0.51826(15) 0.0313(6) Uani 1 1 d . . .
H31 H 0.7565 0.2488 0.5445 0.038 Uiso 1 1 calc R . .
C32 C 0.79713(15) 0.32255(17) 0.50445(15) 0.0308(6) Uani 1 1 d . . .
C33 C 0.83545(15) 0.33345(17) 0.46622(15) 0.0302(6) Uani 1 1 d . . .
H33 H 0.8449 0.3784 0.4567 0.036 Uiso 1 1 calc R . .
C34 C 0.90200(15) 0.29023(17) 0.40068(15) 0.0295(6) Uani 1 1 d . . .
H34 H 0.9161 0.2525 0.3819 0.035 Uiso 1 1 calc R . .
C35 C 0.79261(15) 0.13117(17) 0.50917(15) 0.0303(6) Uani 1 1 d . . .
H35 H 0.7631 0.1245 0.5326 0.036 Uiso 1 1 calc R . .
C36 C 0.77257(15) 0.38138(17) 0.53074(15) 0.0308(6) Uani 1 1 d . . .
H36 H 0.7823 0.4256 0.5196 0.037 Uiso 1 1 calc R . .
C37 C 0.72095(17) 0.43683(19) 0.59406(17) 0.0364(7) Uani 1 1 d . . .
H37 H 0.7366 0.4774 0.5762 0.044 Uiso 1 1 calc R . .
C38 C 0.75134(19) 0.4344(2) 0.66239(19) 0.0460(9) Uani 1 1 d . . .
H38A H 0.7389 0.3917 0.6787 0.055 Uiso 1 1 calc R . .
H38B H 0.7984 0.4347 0.6703 0.055 Uiso 1 1 calc R . .
C39 C 0.7309(2) 0.4941(3) 0.6949(2) 0.0547(11) Uani 1 1 d . . .
H39A H 0.7462 0.5369 0.6811 0.066 Uiso 1 1 calc R . .
H39B H 0.7506 0.4899 0.7389 0.066 Uiso 1 1 calc R . .
C40 C 0.6586(2) 0.4963(3) 0.6826(2) 0.0578(12) Uani 1 1 d . . .
H40A H 0.6459 0.5368 0.7020 0.069 Uiso 1 1 calc R . .
H40B H 0.6437 0.4556 0.7001 0.069 Uiso 1 1 calc R . .
C41 C 0.6274(2) 0.4986(2) 0.6138(2) 0.0507(10) Uani 1 1 d . . .
H41A H 0.5804 0.4980 0.6062 0.061 Uiso 1 1 calc R . .
H41B H 0.6393 0.5415 0.5973 0.061 Uiso 1 1 calc R . .
C42 C 0.64799(17) 0.43931(19) 0.58152(16) 0.0372(8) Uani 1 1 d . . .
H42 H 0.6326 0.3962 0.5956 0.045 Uiso 1 1 calc R . .
C43 C 0.50922(16) 0.57146(17) 0.19812(17) 0.0348(7) Uani 1 1 d . . .
H43 H 0.5437 0.6005 0.2237 0.042 Uiso 1 1 calc R . .
C44 C 0.44820(17) 0.61334(19) 0.1757(2) 0.0416(8) Uani 1 1 d . . .
H44A H 0.4129 0.5833 0.1544 0.050 Uiso 1 1 calc R . .
H44B H 0.4365 0.6334 0.2108 0.050 Uiso 1 1 calc R . .
C45 C 0.45675(18) 0.6698(2) 0.1332(2) 0.0450(9) Uani 1 1 d . . .
H45A H 0.4157 0.6940 0.1179 0.054 Uiso 1 1 calc R . .
H45B H 0.4886 0.7027 0.1559 0.054 Uiso 1 1 calc R . .
C46 C 0.47829(17) 0.6429(2) 0.08107(19) 0.0433(9) Uani 1 1 d . . .
H46A H 0.4864 0.6812 0.0563 0.052 Uiso 1 1 calc R . .
H46B H 0.4441 0.6146 0.0554 0.052 Uiso 1 1 calc R . .
C47 C 0.53973(16) 0.60034(18) 0.10297(18) 0.0374(7) Uani 1 1 d . . .
H47A H 0.5512 0.5807 0.0677 0.045 Uiso 1 1 calc R . .
H47B H 0.5752 0.6300 0.1245 0.045 Uiso 1 1 calc R . .
C48 C 0.53108(15) 0.54349(16) 0.14487(16) 0.0322(7) Uani 1 1 d . . .
H48 H 0.4982 0.5110 0.1217 0.039 Uiso 1 1 calc R . .
C49 C 0.93390(14) 0.40609(16) 0.30138(14) 0.0274(6) Uani 1 1 d . . .
H49 H 0.9235 0.4490 0.3198 0.033 Uiso 1 1 calc R . .
C50 C 0.98083(15) 0.42104(18) 0.26400(16) 0.0322(7) Uani 1 1 d . . .
H50A H 0.9625 0.4561 0.2335 0.039 Uiso 1 1 calc R . .
H50B H 0.9876 0.3794 0.2424 0.039 Uiso 1 1 calc R . .
C51 C 1.04505(16) 0.4458(2) 0.30401(18) 0.0385(8) Uani 1 1 d . . .
H51A H 1.0749 0.4542 0.2789 0.046 Uiso 1 1 calc R . .
H51B H 1.0389 0.4889 0.3237 0.046 Uiso 1 1 calc R . .
C52 C 1.07331(16) 0.3932(2) 0.35180(17) 0.0405(8) Uani 1 1 d . . .
H52A H 1.1142 0.4102 0.3781 0.049 Uiso 1 1 calc R . .
H52B H 1.0823 0.3511 0.3321 0.049 Uiso 1 1 calc R . .
C53 C 1.02734(15) 0.3776(2) 0.39015(15) 0.0371(7) Uani 1 1 d . . .
H53A H 1.0459 0.3416 0.4197 0.045 Uiso 1 1 calc R . .
H53B H 1.0219 0.4186 0.4130 0.045 Uiso 1 1 calc R . .
C54 C 0.96226(14) 0.35448(17) 0.35143(15) 0.0289(6) Uani 1 1 d . . .
H54 H 0.9664 0.3094 0.3331 0.035 Uiso 1 1 calc R . .
C55 C 0.37635(16) 0.13855(19) 0.33960(14) 0.0332(7) Uani 1 1 d . . .
H55 H 0.3943 0.1317 0.3840 0.040 Uiso 1 1 calc R . .
C56 C 0.32466(19) 0.0859(2) 0.31478(17) 0.0394(8) Uani 1 1 d . . .
H56A H 0.3428 0.0399 0.3244 0.047 Uiso 1 1 calc R . .
H56B H 0.3099 0.0901 0.2703 0.047 Uiso 1 1 calc R . .
C57 C 0.26789(18) 0.0948(2) 0.34143(18) 0.0430(9) Uani 1 1 d . . .
H57A H 0.2817 0.0858 0.3854 0.052 Uiso 1 1 calc R . .
H57B H 0.2342 0.0616 0.3228 0.052 Uiso 1 1 calc R . .
C58 C 0.24069(17) 0.1666(2) 0.33039(17) 0.0428(9) Uani 1 1 d . . .
H58A H 0.2225 0.1738 0.2865 0.051 Uiso 1 1 calc R . .
H58B H 0.2059 0.1721 0.3504 0.051 Uiso 1 1 calc R . .
C59 C 0.29254(17) 0.2188(2) 0.35500(17) 0.0377(7) Uani 1 1 d . . .
H59A H 0.3077 0.2143 0.3994 0.045 Uiso 1 1 calc R . .
H59B H 0.2745 0.2649 0.3457 0.045 Uiso 1 1 calc R . .
C60 C 0.34904(15) 0.20977(18) 0.32763(14) 0.0324(7) Uani 1 1 d . . .
H60 H 0.3345 0.2179 0.2831 0.039 Uiso 1 1 calc R . .
C61 C 0.65428(15) 0.14096(16) 0.06115(14) 0.0282(6) Uani 1 1 d . . .
H61 H 0.6976 0.1218 0.0803 0.034 Uiso 1 1 calc R . .
C62 C 0.6454(2) 0.14820(19) -0.00670(17) 0.0407(8) Uani 1 1 d . . .
H62A H 0.6800 0.1768 -0.0141 0.049 Uiso 1 1 calc R . .
H62B H 0.6042 0.1708 -0.0252 0.049 Uiso 1 1 calc R . .
C63 C 0.6466(2) 0.0780(2) -0.03601(19) 0.0468(9) Uani 1 1 d . . .
H63A H 0.6381 0.0833 -0.0803 0.056 Uiso 1 1 calc R . .
H63B H 0.6895 0.0576 -0.0206 0.056 Uiso 1 1 calc R . .
C64 C 0.59681(19) 0.0311(2) -0.02222(18) 0.0426(8) Uani 1 1 d . . .
H64A H 0.6009 -0.0144 -0.0388 0.051 Uiso 1 1 calc R . .
H64B H 0.5536 0.0486 -0.0422 0.051 Uiso 1 1 calc R . .
C65 C 0.60440(17) 0.02539(17) 0.04549(17) 0.0357(7) Uani 1 1 d . . .
H65A H 0.5695 -0.0031 0.0525 0.043 Uiso 1 1 calc R . .
H65B H 0.6454 0.0027 0.0648 0.043 Uiso 1 1 calc R . .
C66 C 0.60293(14) 0.09448(17) 0.07464(14) 0.0282(6) Uani 1 1 d . . .
H66 H 0.5598 0.1155 0.0587 0.034 Uiso 1 1 calc R . .
C67 C 0.76825(17) -0.02659(18) 0.45146(16) 0.0349(7) Uani 1 1 d . . .
H67 H 0.7976 -0.0276 0.4246 0.042 Uiso 1 1 calc R . .
C68 C 0.7530(2) -0.0990(2) 0.46678(19) 0.0432(8) Uani 1 1 d . . .
H68A H 0.7206 -0.0978 0.4899 0.052 Uiso 1 1 calc R . .
H68B H 0.7348 -0.1243 0.4289 0.052 Uiso 1 1 calc R . .
C69 C 0.8124(2) -0.1356(2) 0.50371(19) 0.0471(9) Uani 1 1 d . . .
H69A H 0.8003 -0.1811 0.5152 0.057 Uiso 1 1 calc R . .
H69B H 0.8428 -0.1418 0.4788 0.057 Uiso 1 1 calc R . .
C70 C 0.8445(2) -0.0960(2) 0.56007(18) 0.0436(8) Uani 1 1 d . . .
H70A H 0.8161 -0.0950 0.5874 0.052 Uiso 1 1 calc R . .
H70B H 0.8846 -0.1191 0.5815 0.052 Uiso 1 1 calc R . .
C71 C 0.85918(18) -0.02461(19) 0.54517(18) 0.0397(8) Uani 1 1 d . . .
H71A H 0.8912 -0.0257 0.5216 0.048 Uiso 1 1 calc R . .
H71B H 0.8781 0.0003 0.5831 0.048 Uiso 1 1 calc R . .
C72 C 0.79955(16) 0.01313(17) 0.50899(15) 0.0315(7) Uani 1 1 d . . .
H72 H 0.7686 0.0182 0.5340 0.038 Uiso 1 1 calc R . .
C73 C 0.6452(7) 0.2583(9) 0.2912(6) 0.111(6) Uani 0.50 1 d PD A 1
H73A H 0.6363 0.2112 0.3014 0.133 Uiso 0.50 1 calc PR A 1
H73B H 0.6691 0.2533 0.2604 0.133 Uiso 0.50 1 calc PR A 1
C74 C 0.5000 0.2816(4) 0.0000 0.077(2) Uani 0.50 1 d PD B 1
H74A H 0.4581 0.2626 0.0008 0.092 Uiso 0.50 1 calc PR B 1
H74B H 0.5341 0.2626 0.0336 0.092 Uiso 0.50 1 calc PR B 1
C75 C 0.6137(7) 0.2573(8) 0.3245(7) 0.086(4) Uiso 0.50 1 d P C 2
H75A H 0.6117 0.2253 0.2915 0.128 Uiso 0.50 1 calc PR C 2
H75B H 0.5787 0.2479 0.3429 0.128 Uiso 0.50 1 calc PR C 2
H75C H 0.6547 0.2523 0.3550 0.128 Uiso 0.50 1 calc PR C 2
C76 C 0.7950(3) 0.1510(3) 0.2860(3) 0.0726(14) Uiso 1 1 d . . .
H76A H 0.7572 0.1725 0.2594 0.109 Uiso 1 1 calc R . .
H76B H 0.8323 0.1801 0.2892 0.109 Uiso 1 1 calc R . .
H76C H 0.7884 0.1444 0.3261 0.109 Uiso 1 1 calc R . .
C77 C 0.9179(5) 0.2303(6) 0.1792(5) 0.123(3) Uiso 1 1 d . . .
H77A H 0.9140 0.2738 0.1579 0.185 Uiso 1 1 calc R . .
H77B H 0.8856 0.1988 0.1564 0.185 Uiso 1 1 calc R . .
H77C H 0.9606 0.2114 0.1831 0.185 Uiso 1 1 calc R . .
C78 C 0.5998(5) 0.2136(7) 0.4793(5) 0.063(2) Uiso 0.50 1 d P E 1
H78A H 0.5772 0.2086 0.4365 0.094 Uiso 0.50 1 calc PR E 1
H78B H 0.6219 0.1711 0.4942 0.094 Uiso 0.50 1 calc PR E 1
H78C H 0.6311 0.2503 0.4841 0.094 Uiso 0.50 1 calc PR E 1
C79 C 0.5847(7) 0.1747(9) 0.4846(7) 0.090(4) Uiso 0.50 1 d P F 2
H79A H 0.5746 0.1833 0.4411 0.134 Uiso 0.50 1 calc PR F 2
H79B H 0.6268 0.1534 0.4981 0.134 Uiso 0.50 1 calc PR F 2
H79C H 0.5848 0.2176 0.5060 0.134 Uiso 0.50 1 calc PR F 2
C80 C 0.6007(7) -0.0089(9) 0.5186(8) 0.173(5) Uiso 1 1 d . . .
H80A H 0.5866 -0.0364 0.4820 0.259 Uiso 1 1 calc R . .
H80B H 0.5633 0.0106 0.5287 0.259 Uiso 1 1 calc R . .
H80C H 0.6243 -0.0375 0.5520 0.259 Uiso 1 1 calc R . .
C81 C 0.7105(4) 0.5013(5) 0.3660(4) 0.100(2) Uiso 1 1 d . . .
H81A H 0.6877 0.4723 0.3325 0.150 Uiso 1 1 calc R . .
H81B H 0.7038 0.4843 0.4038 0.150 Uiso 1 1 calc R . .
H81C H 0.7563 0.5007 0.3685 0.150 Uiso 1 1 calc R . .
C82 C 0.4873(5) 0.2768(6) 0.1737(5) 0.066(3) Uiso 0.50 1 d P D 2
H82A H 0.5010 0.3180 0.1569 0.099 Uiso 0.50 1 calc PR D 2
H82B H 0.5250 0.2521 0.1971 0.099 Uiso 0.50 1 calc PR D 2
H82C H 0.4603 0.2891 0.2001 0.099 Uiso 0.50 1 calc PR D 2
C83 C 0.3728(8) 0.1540(10) 0.1793(8) 0.097(4) Uiso 0.50 1 d P G 1
H83A H 0.3778 0.1100 0.1612 0.146 Uiso 0.50 1 calc PR G 1
H83B H 0.3826 0.1492 0.2232 0.146 Uiso 0.50 1 calc PR G 1
H83C H 0.4022 0.1869 0.1692 0.146 Uiso 0.50 1 calc PR G 1
C84 C 0.2418(11) 0.3718(12) 0.1772(10) 0.126(6) Uiso 0.50 1 d P . .
H84A H 0.2020 0.3879 0.1849 0.189 Uiso 0.50 1 calc PR . .
H84B H 0.2678 0.4107 0.1719 0.189 Uiso 0.50 1 calc PR . .
H84C H 0.2655 0.3445 0.2115 0.189 Uiso 0.50 1 calc PR . .

loop_
_atom_site_aniso_label
_atom_site_aniso_U_11
_atom_site_aniso_U_22
_atom_site_aniso_U_33
_atom_site_aniso_U_23
_atom_site_aniso_U_13
_atom_site_aniso_U_12
Cl1 0.137(3) 0.089(3) 0.119(3) 0.017(2) 0.039(3) 0.006(2)
Cl2 0.155(5) 0.232(9) 0.159(6) -0.070(6) 0.011(5) 0.035(6)
Cl3 0.0612(9) 0.0498(10) 0.0872(13) 0.000 -0.0134(9) 0.000
Cl4 0.0527(11) 0.0536(13) 0.0707(14) -0.0053(11) -0.0021(10) 0.0086(10)
N1 0.0357(14) 0.0324(16) 0.0432(16) -0.0105(13) 0.0124(12) -0.0066(12)
N2 0.0424(14) 0.0267(14) 0.0379(15) -0.0056(12) 0.0162(12) -0.0023(12)
N3 0.0303(12) 0.0271(14) 0.0328(13) -0.0027(11) 0.0087(10) -0.0019(10)
N4 0.0317(13) 0.0260(14) 0.0302(13) -0.0035(11) 0.0038(10) -0.0034(11)
N5 0.0314(13) 0.0214(13) 0.0309(13) -0.0021(10) 0.0041(10) 0.0020(10)
N6 0.0385(14) 0.0255(14) 0.0347(14) 0.0034(11) 0.0111(11) 0.0063(11)
N7 0.0386(14) 0.0348(16) 0.0288(13) -0.0089(12) 0.0116(11) -0.0067(12)
N8 0.0356(14) 0.0373(17) 0.0344(14) -0.0122(12) 0.0099(11) -0.0092(12)
N9 0.0358(14) 0.0320(15) 0.0355(15) -0.0042(12) 0.0077(11) -0.0006(11)
N10 0.0336(13) 0.0238(14) 0.0388(14) 0.0053(11) 0.0098(11) 0.0009(10)
N11 0.0342(14) 0.0303(16) 0.0484(17) -0.0061(13) 0.0133(12) -0.0069(11)
N12 0.0271(12) 0.0243(14) 0.0358(14) -0.0019(11) 0.0028(10) -0.0037(10)
C1 0.0377(17) 0.0352(19) 0.0459(19) -0.0076(15) 0.0167(15) -0.0110(14)
C2 0.0389(17) 0.0365(19) 0.0477(19) -0.0101(16) 0.0174(15) -0.0138(15)
C3 0.0387(17) 0.0367(19) 0.0389(17) -0.0101(15) 0.0144(14) -0.0100(14)
C4 0.0397(17) 0.0352(18) 0.0422(18) -0.0096(15) 0.0187(14) -0.0108(14)
C5 0.0364(16) 0.0320(17) 0.0425(18) -0.0102(14) 0.0161(14) -0.0100(13)
C6 0.0385(17) 0.0362(19) 0.0420(18) -0.0076(15) 0.0148(14) -0.0077(14)
C7 0.0376(17) 0.0327(19) 0.047(2) -0.0111(15) 0.0125(15) -0.0118(14)
C8 0.0424(18) 0.044(2) 0.0387(18) -0.0128(16) 0.0196(15) -0.0123(16)
C9 0.0367(16) 0.0358(19) 0.0360(17) -0.0087(14) 0.0089(13) -0.0062(14)
C10 0.0304(14) 0.0266(16) 0.0294(14) -0.0011(12) 0.0062(11) -0.0051(12)
C11 0.0330(15) 0.0225(15) 0.0334(15) -0.0005(12) 0.0054(12) -0.0041(12)
C12 0.0302(14) 0.0250(16) 0.0338(15) 0.0004(13) 0.0053(12) -0.0034(12)
C13 0.0264(13) 0.0271(16) 0.0306(15) -0.0020(12) 0.0005(11) -0.0042(12)
C14 0.0332(15) 0.0256(16) 0.0349(16) -0.0031(13) 0.0052(13) -0.0020(12)
C15 0.0279(14) 0.0241(16) 0.0388(17) -0.0027(13) 0.0030(12) -0.0002(12)
C16 0.0336(15) 0.0216(15) 0.0353(16) -0.0007(13) 0.0061(12) -0.0031(12)
C17 0.0278(14) 0.0242(16) 0.0347(16) -0.0017(13) 0.0023(12) -0.0059(12)
C18 0.0305(14) 0.0235(16) 0.0360(16) -0.0006(13) 0.0045(12) 0.0001(12)
C19 0.0393(17) 0.0280(17) 0.0391(18) -0.0020(14) 0.0098(14) 0.0019(14)
C20 0.0417(17) 0.0207(15) 0.0395(17) -0.0048(13) 0.0153(14) 0.0011(12)
C21 0.0407(17) 0.0264(17) 0.0353(17) -0.0015(13) 0.0093(14) 0.0013(13)
C22 0.0398(17) 0.0274(17) 0.0377(17) -0.0053(14) 0.0097(14) 0.0016(13)
C23 0.0425(17) 0.0315(18) 0.0333(16) -0.0070(14) 0.0080(14) -0.0019(14)
C24 0.0494(19) 0.0330(18) 0.0321(16) -0.0019(14) 0.0124(14) 0.0012(15)
C25 0.0393(17) 0.0293(17) 0.0336(16) -0.0039(13) 0.0083(13) 0.0037(13)
C26 0.0353(15) 0.0227(16) 0.0336(16) -0.0016(12) 0.0065(12) 0.0021(12)
C27 0.0457(19) 0.0355(19) 0.0301(16) -0.0053(14) 0.0115(14) -0.0025(15)
C28 0.0320(14) 0.0284(17) 0.0332(15) 0.0015(13) 0.0098(12) 0.0015(12)
C29 0.0348(15) 0.0246(16) 0.0345(15) 0.0035(13) 0.0129(12) 0.0058(12)
C30 0.0314(14) 0.0225(16) 0.0346(16) 0.0039(12) 0.0082(12) -0.0009(12)
C31 0.0313(15) 0.0302(17) 0.0333(15) 0.0016(13) 0.0100(12) 0.0011(13)
C32 0.0305(14) 0.0272(16) 0.0349(16) -0.0007(13) 0.0091(12) 0.0007(12)
C33 0.0329(15) 0.0232(16) 0.0339(15) 0.0021(12) 0.0081(12) -0.0007(12)
C34 0.0291(14) 0.0276(16) 0.0321(15) -0.0002(12) 0.0088(12) 0.0031(12)
C35 0.0329(15) 0.0254(16) 0.0332(15) 0.0053(13) 0.0099(12) 0.0001(12)
C36 0.0329(15) 0.0251(16) 0.0341(15) -0.0042(13) 0.0082(12) -0.0039(12)
C37 0.0396(17) 0.0310(18) 0.0422(18) -0.0150(15) 0.0169(14) -0.0064(14)
C38 0.0430(19) 0.050(2) 0.044(2) -0.0158(18) 0.0099(16) -0.0110(17)
C39 0.056(2) 0.065(3) 0.043(2) -0.027(2) 0.0137(18) -0.021(2)
C40 0.062(3) 0.063(3) 0.054(2) -0.031(2) 0.025(2) -0.008(2)
C41 0.048(2) 0.048(2) 0.059(2) -0.024(2) 0.0197(19) -0.0041(18)
C42 0.0397(17) 0.0355(19) 0.0412(18) -0.0164(15) 0.0189(15) -0.0114(14)
C43 0.0328(15) 0.0226(16) 0.0480(19) -0.0049(14) 0.0089(14) -0.0077(12)
C44 0.0333(17) 0.0307(18) 0.058(2) -0.0044(16) 0.0078(16) -0.0019(14)
C45 0.0346(17) 0.0283(18) 0.064(2) -0.0031(17) -0.0011(16) -0.0009(14)
C46 0.0353(17) 0.0287(18) 0.058(2) 0.0024(17) -0.0021(16) 0.0001(14)
C47 0.0319(15) 0.0283(18) 0.0482(19) 0.0041(15) 0.0041(14) -0.0030(13)
C48 0.0279(14) 0.0201(15) 0.0438(18) -0.0005(13) 0.0012(13) -0.0039(11)
C49 0.0299(14) 0.0194(14) 0.0333(15) -0.0032(12) 0.0088(12) -0.0039(11)
C50 0.0331(15) 0.0295(17) 0.0350(16) 0.0018(13) 0.0109(13) -0.0045(12)
C51 0.0339(16) 0.0356(19) 0.0473(19) -0.0020(16) 0.0132(14) -0.0090(14)
C52 0.0269(15) 0.051(2) 0.0437(19) -0.0006(17) 0.0085(13) -0.0008(14)
C53 0.0301(15) 0.047(2) 0.0318(16) -0.0009(15) 0.0049(13) 0.0022(14)
C54 0.0294(14) 0.0243(15) 0.0336(15) -0.0039(12) 0.0096(12) -0.0008(11)
C55 0.0362(16) 0.0383(19) 0.0254(14) -0.0083(14) 0.0089(12) -0.0089(14)
C56 0.0497(19) 0.0335(19) 0.0384(18) -0.0102(15) 0.0174(15) -0.0138(15)
C57 0.0449(19) 0.043(2) 0.0431(19) -0.0084(16) 0.0156(15) -0.0225(16)
C58 0.0328(16) 0.057(2) 0.0388(18) -0.0075(17) 0.0099(14) -0.0122(16)
C59 0.0380(17) 0.0348(19) 0.0421(18) -0.0105(15) 0.0138(14) -0.0067(14)
C60 0.0316(15) 0.0354(18) 0.0280(15) -0.0051(13) 0.0043(12) -0.0086(13)
C61 0.0321(14) 0.0179(14) 0.0332(15) -0.0030(12) 0.0064(12) -0.0021(11)
C62 0.063(2) 0.0269(18) 0.0354(17) -0.0036(14) 0.0189(16) 0.0001(15)
C63 0.069(3) 0.034(2) 0.042(2) -0.0088(16) 0.0219(18) -0.0056(18)
C64 0.0434(18) 0.037(2) 0.0447(19) -0.0126(16) 0.0064(15) -0.0022(15)
C65 0.0361(16) 0.0212(16) 0.0481(19) -0.0050(14) 0.0082(14) -0.0027(13)
C66 0.0262(13) 0.0252(16) 0.0323(15) 0.0009(12) 0.0060(11) -0.0003(11)
C67 0.0391(17) 0.0283(17) 0.0349(16) -0.0012(14) 0.0060(13) 0.0039(13)
C68 0.051(2) 0.0301(19) 0.045(2) -0.0022(16) 0.0071(16) -0.0050(16)
C69 0.065(2) 0.0277(19) 0.047(2) -0.0005(16) 0.0116(18) 0.0026(17)
C70 0.052(2) 0.0315(19) 0.0433(19) 0.0049(16) 0.0063(16) 0.0025(16)
C71 0.0424(18) 0.0296(18) 0.0435(19) 0.0019(15) 0.0054(15) -0.0010(14)
C72 0.0377(16) 0.0210(16) 0.0369(16) 0.0036(13) 0.0122(13) 0.0004(12)
C73 0.133(13) 0.120(13) 0.077(8) -0.009(8) 0.023(8) 0.073(11)
C74 0.048(3) 0.044(4) 0.125(7) 0.000 0.000(4) 0.000

loop_
_atom_type_symbol
_atom_type_description
_atom_type_scat_dispersion_real
_atom_type_scat_dispersion_imag
_atom_type_scat_source
C C 0.0033 0.0016 'International Tables Vol C Tables 4.2.6.8 and 6.1.1.4'
H H 0.0000 0.0000 'International Tables Vol C Tables 4.2.6.8 and 6.1.1.4'
Cl Cl 0.1484 0.1585 'International Tables Vol C Tables 4.2.6.8 and 6.1.1.4'
N N 0.0061 0.0033 'International Tables Vol C Tables 4.2.6.8 and 6.1.1.4'
O O 0.0106 0.0060 'International Tables Vol C Tables 4.2.6.8 and 6.1.1.4'

loop_
_geom_angle_atom_site_label_1
_geom_angle_atom_site_label_2
_geom_angle_atom_site_label_3
_geom_angle
_geom_angle_site_symmetry_1
_geom_angle_site_symmetry_3
C75 O1 H1 109.5 . .
C82 O2 H2A 109.5 . .
C78 O3 H3 109.5 . .
C76 O4 H4A 109.5 . .
C79 O5 H5 109.5 . .
C80 O6 H6A 109.5 . .
C83 O7 H7A 109.5 . .
C84 O9 H9A 109.5 . .
C77 O10 H10 109.5 . .
C81 O12 H12 109.5 . .
C8 N1 C42 116.5(3) . .
C36 N2 C37 117.4(3) . .
C34 N3 C54 117.1(3) . .
C16 N4 C49 117.7(3) . .
C18 N5 C61 115.7(3) . .
C26 N6 C66 117.4(3) . .
C27 N7 C55 117.2(3) . .
C9 N8 C60 118.1(3) . .
C25 N9 C67 117.3(3) . .
C35 N10 C72 117.8(3) . .
C7 N11 C43 118.0(3) . .
C17 N12 C48 117.2(3) . .
C2 C1 C6 119.9(4) . .
C2 C1 C7 119.5(3) . .
C6 C1 C7 120.7(4) . .
C1 C2 H2 119.9 . .
C1 C2 C3 120.3(3) . .
C3 C2 H2 119.9 . .
C2 C3 C8 122.7(3) . .
C4 C3 C2 119.4(3) . .
C4 C3 C8 117.9(3) . .
C3 C4 H4 119.7 . .
C5 C4 C3 120.6(3) . .
C5 C4 H4 119.7 . .
C4 C5 C9 120.6(3) . .
C6 C5 C4 119.5(3) . .
C6 C5 C9 119.8(3) . .
C1 C6 H6 119.8 . .
C5 C6 C1 120.3(4) . .
C5 C6 H6 119.8 . .
N11 C7 C1 122.2(3) . .
N11 C7 H7 118.9 . .
C1 C7 H7 118.9 . .
N1 C8 C3 122.7(4) . .
N1 C8 H8 118.6 . .
C3 C8 H8 118.6 . .
N8 C9 C5 123.1(3) . .
N8 C9 H9 118.4 . .
C5 C9 H9 118.4 . .
C11 C10 C15 119.9(3) . .
C11 C10 C16 119.8(3) . .
C15 C10 C16 120.3(3) . .
C10 C11 H11 120.0 . .
C10 C11 C12 120.1(3) . .
C12 C11 H11 120.0 . .
C11 C12 C17 122.2(3) . .
C13 C12 C11 119.2(3) . .
C13 C12 C17 118.6(3) . .
C12 C13 H13 119.5 . .
C12 C13 C14 121.0(3) . .
C14 C13 H13 119.5 . .
C13 C14 C18 121.5(3) . .
C15 C14 C13 119.3(3) . .
C15 C14 C18 119.1(3) . .
C10 C15 H15 119.7 . .
C14 C15 C10 120.6(3) . .
C14 C15 H15 119.7 . .
N4 C16 C10 121.8(3) . .
N4 C16 H16 119.1 . .
C10 C16 H16 119.1 . .
N12 C17 C12 125.3(3) . .
N12 C17 H17 117.3 . .
C12 C17 H17 117.3 . .
N5 C18 C14 122.2(3) . .
N5 C18 H18 118.9 . .
C14 C18 H18 118.9 . .
C20 C19 C24 119.0(3) . .
C20 C19 C25 119.3(3) . .
C24 C19 C25 121.5(3) . .
C19 C20 H20 119.5 . .
C19 C20 C21 120.9(3) . .
C21 C20 H20 119.5 . .
C20 C21 C26 122.1(3) . .
C22 C21 C20 119.7(3) . .
C22 C21 C26 118.2(3) . .
C21 C22 H22 120.2 . .
C21 C22 C23 119.7(3) . .
C23 C22 H22 120.2 . .
C22 C23 C27 120.7(3) . .
C24 C23 C22 119.6(3) . .
C24 C23 C27 119.7(3) . .
C19 C24 H24 119.5 . .
C23 C24 C19 121.1(3) . .
C23 C24 H24 119.5 . .
N9 C25 C19 123.1(3) . .
N9 C25 H25 118.5 . .
C19 C25 H25 118.5 . .
N6 C26 C21 121.3(3) . .
N6 C26 H26 119.3 . .
C21 C26 H26 119.3 . .
N7 C27 C23 123.3(3) . .
N7 C27 H27 118.4 . .
C23 C27 H27 118.4 . .
C29 C28 C33 119.8(3) . .
C29 C28 C34 120.0(3) . .
C33 C28 C34 120.1(3) . .
C28 C29 H29 119.8 . .
C28 C29 C30 120.4(3) . .
C30 C29 H29 119.8 . .
C29 C30 C35 120.5(3) . .
C31 C30 C29 119.0(3) . .
C31 C30 C35 120.5(3) . .
C30 C31 H31 119.6 . .
C30 C31 C32 120.8(3) . .
C32 C31 H31 119.6 . .
C31 C32 C36 121.2(3) . .
C33 C32 C31 119.8(3) . .
C33 C32 C36 119.0(3) . .
C28 C33 H33 119.9 . .
C32 C33 C28 120.3(3) . .
C32 C33 H33 119.9 . .
N3 C34 C28 121.8(3) . .
N3 C34 H34 119.1 . .
C28 C34 H34 119.1 . .
N10 C35 C30 122.3(3) . .
N10 C35 H35 118.9 . .
C30 C35 H35 118.9 . .
N2 C36 C32 122.4(3) . .
N2 C36 H36 118.8 . .
C32 C36 H36 118.8 . .
N2 C37 H37 110.1 . .
N2 C37 C38 108.0(3) . .
N2 C37 C42 108.9(3) . .
C38 C37 H37 110.1 . .
C38 C37 C42 109.5(3) . .
C42 C37 H37 110.1 . .
C37 C38 H38A 109.2 . .
C37 C38 H38B 109.2 . .
H38A C38 H38B 107.9 . .
C39 C38 C37 112.2(4) . .
C39 C38 H38A 109.2 . .
C39 C38 H38B 109.2 . .
C38 C39 H39A 109.5 . .
C38 C39 H39B 109.5 . .
C38 C39 C40 110.6(3) . .
H39A C39 H39B 108.1 . .
C40 C39 H39A 109.5 . .
C40 C39 H39B 109.5 . .
C39 C40 H40A 109.7 . .
C39 C40 H40B 109.7 . .
C39 C40 C41 109.9(3) . .
H40A C40 H40B 108.2 . .
C41 C40 H40A 109.7 . .
C41 C40 H40B 109.7 . .
C40 C41 H41A 109.3 . .
C40 C41 H41B 109.3 . .
H41A C41 H41B 107.9 . .
C42 C41 C40 111.8(4) . .
C42 C41 H41A 109.2 . .
C42 C41 H41B 109.3 . .
N1 C42 C37 109.1(3) . .
N1 C42 C41 108.9(3) . .
N1 C42 H42 109.3 . .
C37 C42 H42 109.3 . .
C41 C42 C37 111.0(3) . .
C41 C42 H42 109.3 . .
N11 C43 H43 109.5 . .
N11 C43 C44 109.4(3) . .
N11 C43 C48 108.4(3) . .
C44 C43 H43 109.5 . .
C48 C43 H43 109.5 . .
C48 C43 C44 110.6(3) . .
C43 C44 H44A 109.3 . .
C43 C44 H44B 109.3 . .
H44A C44 H44B 108.0 . .
C45 C44 C43 111.5(3) . .
C45 C44 H44A 109.3 . .
C45 C44 H44B 109.3 . .
C44 C45 H45A 109.2 . .
C44 C45 H45B 109.2 . .
H45A C45 H45B 107.9 . .
C46 C45 C44 111.9(3) . .
C46 C45 H45A 109.2 . .
C46 C45 H45B 109.2 . .
C45 C46 H46A 109.4 . .
C45 C46 H46B 109.4 . .
C45 C46 C47 111.1(3) . .
H46A C46 H46B 108.0 . .
C47 C46 H46A 109.4 . .
C47 C46 H46B 109.4 . .
C46 C47 H47A 109.3 . .
C46 C47 H47B 109.3 . .
H47A C47 H47B 108.0 . .
C48 C47 C46 111.4(3) . .
C48 C47 H47A 109.3 . .
C48 C47 H47B 109.3 . .
N12 C48 C43 109.7(3) . .
N12 C48 C47 108.8(3) . .
N12 C48 H48 109.1 . .
C43 C48 H48 109.1 . .
C47 C48 C43 111.0(3) . .
C47 C48 H48 109.1 . .
N4 C49 H49 109.6 . .
N4 C49 C50 109.2(3) . .
N4 C49 C54 108.0(2) . .
C50 C49 H49 109.6 . .
C50 C49 C54 110.8(3) . .
C54 C49 H49 109.6 . .
C49 C50 H50A 109.4 . .
C49 C50 H50B 109.4 . .
C49 C50 C51 111.2(3) . .
H50A C50 H50B 108.0 . .
C51 C50 H50A 109.4 . .
C51 C50 H50B 109.4 . .
C50 C51 H51A 109.6 . .
C50 C51 H51B 109.6 . .
H51A C51 H51B 108.1 . .
C52 C51 C50 110.2(3) . .
C52 C51 H51A 109.6 . .
C52 C51 H51B 109.6 . .
C51 C52 H52A 109.5 . .
C51 C52 H52B 109.5 . .
C51 C52 C53 110.8(3) . .
H52A C52 H52B 108.1 . .
C53 C52 H52A 109.5 . .
C53 C52 H52B 109.5 . .
C52 C53 H53A 109.3 . .
C52 C53 H53B 109.3 . .
H53A C53 H53B 107.9 . .
C54 C53 C52 111.7(3) . .
C54 C53 H53A 109.3 . .
C54 C53 H53B 109.3 . .
N3 C54 C49 108.2(2) . .
N3 C54 C53 108.2(3) . .
N3 C54 H54 109.7 . .
C49 C54 H54 109.7 . .
C53 C54 C49 111.3(3) . .
C53 C54 H54 109.7 . .
N7 C55 H55 109.7 . .
N7 C55 C56 108.4(3) . .
N7 C55 C60 108.8(3) . .
C56 C55 H55 109.7 . .
C60 C55 H55 109.7 . .
C60 C55 C56 110.5(3) . .
C55 C56 H56A 109.4 . .
C55 C56 H56B 109.4 . .
C55 C56 C57 111.4(3) . .
H56A C56 H56B 108.0 . .
C57 C56 H56A 109.4 . .
C57 C56 H56B 109.4 . .
C56 C57 H57A 109.5 . .
C56 C57 H57B 109.5 . .
C56 C57 C58 110.9(3) . .
H57A C57 H57B 108.0 . .
C58 C57 H57A 109.5 . .
C58 C57 H57B 109.5 . .
C57 C58 H58A 109.5 . .
C57 C58 H58B 109.5 . .
H58A C58 H58B 108.1 . .
C59 C58 C57 110.6(3) . .
C59 C58 H58A 109.5 . .
C59 C58 H58B 109.5 . .
C58 C59 H59A 109.4 . .
C58 C59 H59B 109.4 . .
C58 C59 C60 111.3(3) . .
H59A C59 H59B 108.0 . .
C60 C59 H59A 109.4 . .
C60 C59 H59B 109.4 . .
N8 C60 C55 108.5(3) . .
N8 C60 C59 109.3(3) . .
N8 C60 H60 109.5 . .
C55 C60 C59 110.5(3) . .
C55 C60 H60 109.5 . .
C59 C60 H60 109.5 . .
N5 C61 H61 109.5 . .
N5 C61 C62 108.8(3) . .
N5 C61 C66 108.5(2) . .
C62 C61 H61 109.5 . .
C62 C61 C66 111.2(3) . .
C66 C61 H61 109.5 . .
C61 C62 H62A 109.6 . .
C61 C62 H62B 109.6 . .
C61 C62 C63 110.5(3) . .
H62A C62 H62B 108.1 . .
C63 C62 H62A 109.6 . .
C63 C62 H62B 109.6 . .
C62 C63 H63A 109.4 . .
C62 C63 H63B 109.4 . .
H63A C63 H63B 108.0 . .
C64 C63 C62 111.0(3) . .
C64 C63 H63A 109.4 . .
C64 C63 H63B 109.4 . .
C63 C64 H64A 109.3 . .
C63 C64 H64B 109.3 . .
C63 C64 C65 111.7(3) . .
H64A C64 H64B 107.9 . .
C65 C64 H64A 109.3 . .
C65 C64 H64B 109.3 . .
C64 C65 H65A 109.2 . .
C64 C65 H65B 109.2 . .
H65A C65 H65B 107.9 . .
C66 C65 C64 111.9(3) . .
C66 C65 H65A 109.2 . .
C66 C65 H65B 109.2 . .
N6 C66 C61 108.9(3) . .
N6 C66 C65 108.7(3) . .
N6 C66 H66 109.7 . .
C61 C66 H66 109.7 . .
C65 C66 C61 110.1(3) . .
C65 C66 H66 109.7 . .
N9 C67 H67 109.6 . .
N9 C67 C68 108.6(3) . .
N9 C67 C72 108.7(3) . .
C68 C67 H67 109.6 . .
C68 C67 C72 110.7(3) . .
C72 C67 H67 109.6 . .
C67 C68 H68A 109.3 . .
C67 C68 H68B 109.3 . .
H68A C68 H68B 108.0 . .
C69 C68 C67 111.6(3) . .
C69 C68 H68A 109.3 . .
C69 C68 H68B 109.3 . .
C68 C69 H69A 109.4 . .
C68 C69 H69B 109.4 . .
H69A C69 H69B 108.0 . .
C70 C69 C68 111.0(3) . .
C70 C69 H69A 109.4 . .
C70 C69 H69B 109.4 . .
C69 C70 H70A 109.3 . .
C69 C70 H70B 109.3 . .
H70A C70 H70B 108.0 . .
C71 C70 C69 111.4(3) . .
C71 C70 H70A 109.3 . .
C71 C70 H70B 109.3 . .
C70 C71 H71A 109.2 . .
C70 C71 H71B 109.2 . .
C70 C71 C72 112.3(3) . .
H71A C71 H71B 107.9 . .
C72 C71 H71A 109.2 . .
C72 C71 H71B 109.2 . .
N10 C72 C67 108.8(3) . .
N10 C72 C71 109.4(3) . .
N10 C72 H72 109.7 . .
C67 C72 C71 109.6(3) . .
C67 C72 H72 109.7 . .
C71 C72 H72 109.7 . .
Cl1 C73 H73A 100.8 . .
Cl1 C73 H73B 100.8 . .
Cl2 C73 Cl1 144.5(10) . .
Cl2 C73 H73A 100.8 . .
Cl2 C73 H73B 100.8 . .
H73A C73 H73B 104.4 . .
Cl3 C74 Cl4 97.1(2) . .
Cl3 C74 H74A 112.3 . .
Cl3 C74 H74B 112.3 . .
Cl4 C74 H74A 112.3 . .
Cl4 C74 H74B 112.3 . .
H74A C74 H74B 109.9 . .
O1 C75 H75A 109.5 . .
O1 C75 H75B 109.5 . .
O1 C75 H75C 109.5 . .
H75A C75 H75B 109.5 . .
H75A C75 H75C 109.5 . .
H75B C75 H75C 109.5 . .
O4 C76 H76A 109.5 . .
O4 C76 H76B 109.5 . .
O4 C76 H76C 109.5 . .
H76A C76 H76B 109.5 . .
H76A C76 H76C 109.5 . .
H76B C76 H76C 109.5 . .
O10 C77 H77A 109.5 . .
O10 C77 H77B 109.5 . .
O10 C77 H77C 109.5 . .
H77A C77 H77B 109.5 . .
H77A C77 H77C 109.5 . .
H77B C77 H77C 109.5 . .
O3 C78 H78A 109.5 . .
O3 C78 H78B 109.5 . .
O3 C78 H78C 109.5 . .
H78A C78 H78B 109.5 . .
H78A C78 H78C 109.5 . .
H78B C78 H78C 109.5 . .
O5 C79 H79A 109.5 . .
O5 C79 H79B 109.5 . .
O5 C79 H79C 109.5 . .
H79A C79 H79B 109.5 . .
H79A C79 H79C 109.5 . .
H79B C79 H79C 109.5 . .
O6 C80 H80A 109.5 . .
O6 C80 H80B 109.5 . .
O6 C80 H80C 109.5 . .
H80A C80 H80B 109.5 . .
H80A C80 H80C 109.5 . .
H80B C80 H80C 109.5 . .
O12 C81 H81A 109.5 . .
O12 C81 H81B 109.5 . .
O12 C81 H81C 109.5 . .
H81A C81 H81B 109.5 . .
H81A C81 H81C 109.5 . .
H81B C81 H81C 109.5 . .
O2 C82 H82A 109.5 . .
O2 C82 H82B 109.5 . .
O2 C82 H82C 109.5 . .
H82A C82 H82B 109.5 . .
H82A C82 H82C 109.5 . .
H82B C82 H82C 109.5 . .
O7 C83 H83A 109.5 . .
O7 C83 H83B 109.5 . .
O7 C83 H83C 109.5 . .
H83A C83 H83B 109.5 . .
H83A C83 H83C 109.5 . .
H83B C83 H83C 109.5 . .
O9 C84 H84A 109.5 . .
O9 C84 H84B 109.5 . .
O9 C84 H84C 109.5 . .
H84A C84 H84B 109.5 . .
H84A C84 H84C 109.5 . .
H84B C84 H84C 109.5 . .

loop_
_geom_bond_atom_site_label_1
_geom_bond_atom_site_label_2
_geom_bond_distance
_geom_bond_site_symmetry_2
Cl1 C73 1.740(12) .
Cl2 C73 1.573(13) .
Cl3 C74 1.679(7) .
Cl4 C74 2.021(3) .
O1 H1 0.8400 .
O1 C75 1.32(2) .
O2 H2A 0.8400 .
O2 C82 1.380(14) .
O3 H3 0.8400 .
O3 C78 1.497(12) .
O4 H4A 0.8400 .
O4 C76 1.444(8) .
O5 H5 0.8400 .
O5 C79 1.278(19) .
O6 H6A 0.8400 .
O6 C80 1.386(16) .
O7 H7A 0.8400 .
O7 C83 1.59(2) .
O9 H9A 0.8400 .
O9 C84 1.39(2) .
O10 H10 0.8400 .
O10 C77 1.326(11) .
O12 H12 0.8400 .
O12 C81 1.298(10) .
N1 C8 1.269(5) .
N1 C42 1.461(5) .
N2 C36 1.273(4) .
N2 C37 1.456(4) .
N3 C34 1.261(4) .
N3 C54 1.460(4) .
N4 C16 1.264(4) .
N4 C49 1.465(4) .
N5 C18 1.273(4) .
N5 C61 1.466(4) .
N6 C26 1.272(4) .
N6 C66 1.455(4) .
N7 C27 1.259(5) .
N7 C55 1.467(4) .
N8 C9 1.260(5) .
N8 C60 1.465(4) .
N9 C25 1.263(5) .
N9 C67 1.471(4) .
N10 C35 1.261(5) .
N10 C72 1.463(4) .
N11 C7 1.258(5) .
N11 C43 1.464(5) .
N12 C17 1.270(4) .
N12 C48 1.462(4) .
C1 C2 1.387(6) .
C1 C6 1.406(5) .
C1 C7 1.473(6) .
C2 H2 0.9500 .
C2 C3 1.403(5) .
C3 C4 1.401(5) .
C3 C8 1.475(5) .
C4 H4 0.9500 .
C4 C5 1.396(5) .
C5 C6 1.391(5) .
C5 C9 1.473(5) .
C6 H6 0.9500 .
C7 H7 0.9500 .
C8 H8 0.9500 .
C9 H9 0.9500 .
C10 C11 1.387(5) .
C10 C15 1.402(5) .
C10 C16 1.478(4) .
C11 H11 0.9500 .
C11 C12 1.418(4) .
C12 C13 1.391(5) .
C12 C17 1.474(5) .
C13 H13 0.9500 .
C13 C14 1.398(5) .
C14 C15 1.394(4) .
C14 C18 1.472(5) .
C15 H15 0.9500 .
C16 H16 0.9500 .
C17 H17 0.9500 .
C18 H18 0.9500 .
C19 C20 1.382(5) .
C19 C24 1.399(5) .
C19 C25 1.476(5) .
C20 H20 0.9500 .
C20 C21 1.399(5) .
C21 C22 1.389(5) .
C21 C26 1.490(5) .
C22 H22 0.9500 .
C22 C23 1.413(5) .
C23 C24 1.378(5) .
C23 C27 1.478(5) .
C24 H24 0.9500 .
C25 H25 0.9500 .
C26 H26 0.9500 .
C27 H27 0.9500 .
C28 C29 1.383(5) .
C28 C33 1.405(5) .
C28 C34 1.481(4) .
C29 H29 0.9500 .
C29 C30 1.412(4) .
C30 C31 1.387(5) .
C30 C35 1.479(4) .
C31 H31 0.9500 .
C31 C32 1.401(5) .
C32 C33 1.380(5) .
C32 C36 1.474(5) .
C33 H33 0.9500 .
C34 H34 0.9500 .
C35 H35 0.9500 .
C36 H36 0.9500 .
C37 H37 1.0000 .
C37 C38 1.534(5) .
C37 C42 1.535(5) .
C38 H38A 0.9900 .
C38 H38B 0.9900 .
C38 C39 1.524(6) .
C39 H39A 0.9900 .
C39 H39B 0.9900 .
C39 C40 1.521(7) .
C40 H40A 0.9900 .
C40 H40B 0.9900 .
C40 C41 1.547(7) .
C41 H41A 0.9900 .
C41 H41B 0.9900 .
C41 C42 1.517(5) .
C42 H42 1.0000 .
C43 H43 1.0000 .
C43 C44 1.530(5) .
C43 C48 1.530(5) .
C44 H44A 0.9900 .
C44 H44B 0.9900 .
C44 C45 1.526(6) .
C45 H45A 0.9900 .
C45 H45B 0.9900 .
C45 C46 1.496(6) .
C46 H46A 0.9900 .
C46 H46B 0.9900 .
C46 C47 1.544(5) .
C47 H47A 0.9900 .
C47 H47B 0.9900 .
C47 C48 1.523(5) .
C48 H48 1.0000 .
C49 H49 1.0000 .
C49 C50 1.528(4) .
C49 C54 1.537(5) .
C50 H50A 0.9900 .
C50 H50B 0.9900 .
C50 C51 1.532(5) .
C51 H51A 0.9900 .
C51 H51B 0.9900 .
C51 C52 1.517(6) .
C52 H52A 0.9900 .
C52 H52B 0.9900 .
C52 C53 1.530(5) .
C53 H53A 0.9900 .
C53 H53B 0.9900 .
C53 C54 1.526(4) .
C54 H54 1.0000 .
C55 H55 1.0000 .
C55 C56 1.525(5) .
C55 C60 1.522(5) .
C56 H56A 0.9900 .
C56 H56B 0.9900 .
C56 C57 1.527(5) .
C57 H57A 0.9900 .
C57 H57B 0.9900 .
C57 C58 1.530(6) .
C58 H58A 0.9900 .
C58 H58B 0.9900 .
C58 C59 1.521(5) .
C59 H59A 0.9900 .
C59 H59B 0.9900 .
C59 C60 1.532(5) .
C60 H60 1.0000 .
C61 H61 1.0000 .
C61 C62 1.527(5) .
C61 C66 1.539(4) .
C62 H62A 0.9900 .
C62 H62B 0.9900 .
C62 C63 1.545(5) .
C63 H63A 0.9900 .
C63 H63B 0.9900 .
C63 C64 1.520(6) .
C64 H64A 0.9900 .
C64 H64B 0.9900 .
C64 C65 1.526(5) .
C65 H65A 0.9900 .
C65 H65B 0.9900 .
C65 C66 1.523(5) .
C66 H66 1.0000 .
C67 H67 1.0000 .
C67 C68 1.529(5) .
C67 C72 1.532(5) .
C68 H68A 0.9900 .
C68 H68B 0.9900 .
C68 C69 1.524(6) .
C69 H69A 0.9900 .
C69 H69B 0.9900 .
C69 C70 1.515(6) .
C70 H70A 0.9900 .
C70 H70B 0.9900 .
C70 C71 1.505(5) .
C71 H71A 0.9900 .
C71 H71B 0.9900 .
C71 C72 1.533(5) .
C72 H72 1.0000 .
C73 H73A 0.9900 .
C73 H73B 0.9900 .
C74 H74A 0.9900 .
C74 H74B 0.9900 .
C75 H75A 0.9800 .
C75 H75B 0.9800 .
C75 H75C 0.9800 .
C76 H76A 0.9800 .
C76 H76B 0.9800 .
C76 H76C 0.9800 .
C77 H77A 0.9800 .
C77 H77B 0.9800 .
C77 H77C 0.9800 .
C78 H78A 0.9800 .
C78 H78B 0.9800 .
C78 H78C 0.9800 .
C79 H79A 0.9800 .
C79 H79B 0.9800 .
C79 H79C 0.9800 .
C80 H80A 0.9800 .
C80 H80B 0.9800 .
C80 H80C 0.9800 .
C81 H81A 0.9800 .
C81 H81B 0.9800 .
C81 H81C 0.9800 .
C82 H82A 0.9800 .
C82 H82B 0.9800 .
C82 H82C 0.9800 .
C83 H83A 0.9800 .
C83 H83B 0.9800 .
C83 H83C 0.9800 .
C84 H84A 0.9800 .
C84 H84B 0.9800 .
C84 H84C 0.9800 .

loop_
_geom_torsion_atom_site_label_1
_geom_torsion_atom_site_label_2
_geom_torsion_atom_site_label_3
_geom_torsion_atom_site_label_4
_geom_torsion
_geom_torsion_site_symmetry_1
_geom_torsion_site_symmetry_2
_geom_torsion_site_symmetry_3
_geom_torsion_site_symmetry_4
N2 C37 C38 C39 -175.1(3) . . . .
N2 C37 C42 N1 -66.4(4) . . . .
N2 C37 C42 C41 173.6(3) . . . .
N4 C49 C50 C51 -175.1(3) . . . .
N4 C49 C54 N3 -67.7(3) . . . .
N4 C49 C54 C53 173.6(3) . . . .
N5 C61 C62 C63 -176.4(3) . . . .
N5 C61 C66 N6 -64.5(3) . . . .
N5 C61 C66 C65 176.5(3) . . . .
N7 C55 C56 C57 -175.9(3) . . . .
N7 C55 C60 N8 -64.5(3) . . . .
N7 C55 C60 C59 175.7(3) . . . .
N9 C67 C68 C69 -175.5(3) . . . .
N9 C67 C72 N10 -65.3(3) . . . .
N9 C67 C72 C71 175.1(3) . . . .
N11 C43 C44 C45 -174.6(3) . . . .
N11 C43 C48 N12 -64.2(3) . . . .
N11 C43 C48 C47 175.5(3) . . . .
C1 C2 C3 C4 -0.9(5) . . . .
C1 C2 C3 C8 -178.4(4) . . . .
C2 C1 C6 C5 0.6(5) . . . .
C2 C1 C7 N11 -178.0(4) . . . .
C2 C3 C4 C5 -0.2(5) . . . .
C2 C3 C8 N1 4.4(6) . . . .
C3 C4 C5 C6 1.6(5) . . . .
C3 C4 C5 C9 -175.8(3) . . . .
C4 C3 C8 N1 -173.1(3) . . . .
C4 C5 C6 C1 -1.7(5) . . . .
C4 C5 C9 N8 10.6(6) . . . .
C6 C1 C2 C3 0.8(6) . . . .
C6 C1 C7 N11 0.8(6) . . . .
C6 C5 C9 N8 -166.8(4) . . . .
C7 N11 C43 C44 -119.6(4) . . . .
C7 N11 C43 C48 119.7(3) . . . .
C7 C1 C2 C3 179.5(3) . . . .
C7 C1 C6 C5 -178.2(3) . . . .
C8 N1 C42 C37 118.4(3) . . . .
C8 N1 C42 C41 -120.3(4) . . . .
C8 C3 C4 C5 177.3(3) . . . .
C9 N8 C60 C55 116.6(4) . . . .
C9 N8 C60 C59 -122.8(4) . . . .
C9 C5 C6 C1 175.6(3) . . . .
C10 C11 C12 C13 0.9(5) . . . .
C10 C11 C12 C17 -175.7(3) . . . .
C11 C10 C15 C14 0.1(5) . . . .
C11 C10 C16 N4 -164.9(3) . . . .
C11 C12 C13 C14 -0.3(5) . . . .
C11 C12 C17 N12 8.8(5) . . . .
C12 C13 C14 C15 -0.4(5) . . . .
C12 C13 C14 C18 -178.5(3) . . . .
C13 C12 C17 N12 -167.7(3) . . . .
C13 C14 C15 C10 0.5(5) . . . .
C13 C14 C18 N5 1.7(5) . . . .
C15 C10 C11 C12 -0.8(5) . . . .
C15 C10 C16 N4 12.8(5) . . . .
C15 C14 C18 N5 -176.4(3) . . . .
C16 N4 C49 C50 -124.7(3) . . . .
C16 N4 C49 C54 114.7(3) . . . .
C16 C10 C11 C12 177.0(3) . . . .
C16 C10 C15 C14 -177.7(3) . . . .
C17 N12 C48 C43 119.9(3) . . . .
C17 N12 C48 C47 -118.5(3) . . . .
C17 C12 C13 C14 176.4(3) . . . .
C18 N5 C61 C62 -117.1(3) . . . .
C18 N5 C61 C66 121.9(3) . . . .
C18 C14 C15 C10 178.7(3) . . . .
C19 C20 C21 C22 1.5(5) . . . .
C19 C20 C21 C26 -175.7(3) . . . .
C20 C19 C24 C23 0.3(5) . . . .
C20 C19 C25 N9 -169.4(4) . . . .
C20 C21 C22 C23 -1.0(5) . . . .
C20 C21 C26 N6 7.6(5) . . . .
C21 C22 C23 C24 0.3(5) . . . .
C21 C22 C23 C27 -179.0(3) . . . .
C22 C21 C26 N6 -169.6(3) . . . .
C22 C23 C24 C19 0.1(5) . . . .
C22 C23 C27 N7 2.5(6) . . . .
C24 C19 C20 C21 -1.1(5) . . . .
C24 C19 C25 N9 6.6(6) . . . .
C24 C23 C27 N7 -176.7(4) . . . .
C25 N9 C67 C68 -120.4(4) . . . .
C25 N9 C67 C72 119.2(3) . . . .
C25 C19 C20 C21 175.1(3) . . . .
C25 C19 C24 C23 -175.8(3) . . . .
C26 N6 C66 C61 118.5(3) . . . .
C26 N6 C66 C65 -121.6(3) . . . .
C26 C21 C22 C23 176.3(3) . . . .
C27 N7 C55 C56 -113.6(4) . . . .
C27 N7 C55 C60 126.2(3) . . . .
C27 C23 C24 C19 179.4(3) . . . .
C28 C29 C30 C31 -0.9(5) . . . .
C28 C29 C30 C35 179.9(3) . . . .
C29 C28 C33 C32 -0.2(5) . . . .
C29 C28 C34 N3 -174.8(3) . . . .
C29 C30 C31 C32 0.4(5) . . . .
C29 C30 C35 N10 5.1(5) . . . .
C30 C31 C32 C33 0.2(5) . . . .
C30 C31 C32 C36 -178.9(3) . . . .
C31 C30 C35 N10 -174.1(3) . . . .
C31 C32 C33 C28 -0.3(5) . . . .
C31 C32 C36 N2 1.5(5) . . . .
C33 C28 C29 C30 0.8(5) . . . .
C33 C28 C34 N3 4.5(5) . . . .
C33 C32 C36 N2 -177.6(3) . . . .
C34 N3 C54 C49 128.8(3) . . . .
C34 N3 C54 C53 -110.5(3) . . . .
C34 C28 C29 C30 -179.8(3) . . . .
C34 C28 C33 C32 -179.6(3) . . . .
C35 N10 C72 C67 118.4(3) . . . .
C35 N10 C72 C71 -121.8(3) . . . .
C35 C30 C31 C32 179.6(3) . . . .
C36 N2 C37 C38 -116.8(3) . . . .
C36 N2 C37 C42 124.4(3) . . . .
C36 C32 C33 C28 178.8(3) . . . .
C37 N2 C36 C32 175.8(3) . . . .
C37 C38 C39 C40 57.6(5) . . . .
C38 C37 C42 N1 175.8(3) . . . .
C38 C37 C42 C41 55.8(4) . . . .
C38 C39 C40 C41 -55.9(6) . . . .
C39 C40 C41 C42 56.5(5) . . . .
C40 C41 C42 N1 -176.9(3) . . . .
C40 C41 C42 C37 -56.8(5) . . . .
C42 N1 C8 C3 176.3(3) . . . .
C42 C37 C38 C39 -56.6(4) . . . .
C43 N11 C7 C1 -179.2(3) . . . .
C43 C44 C45 C46 55.7(4) . . . .
C44 C43 C48 N12 175.9(3) . . . .
C44 C43 C48 C47 55.6(3) . . . .
C44 C45 C46 C47 -54.9(4) . . . .
C45 C46 C47 C48 55.2(4) . . . .
C46 C47 C48 N12 -176.3(3) . . . .
C46 C47 C48 C43 -55.5(4) . . . .
C48 N12 C17 C12 177.9(3) . . . .
C48 C43 C44 C45 -55.3(4) . . . .
C49 N4 C16 C10 178.2(3) . . . .
C49 C50 C51 C52 58.1(4) . . . .
C50 C49 C54 N3 172.7(3) . . . .
C50 C49 C54 C53 54.0(3) . . . .
C50 C51 C52 C53 -57.6(4) . . . .
C51 C52 C53 C54 56.3(4) . . . .
C52 C53 C54 N3 -172.9(3) . . . .
C52 C53 C54 C49 -54.2(4) . . . .
C54 N3 C34 C28 177.5(3) . . . .
C54 C49 C50 C51 -56.2(4) . . . .
C55 N7 C27 C23 178.0(3) . . . .
C55 C56 C57 C58 56.0(4) . . . .
C56 C55 C60 N8 176.7(3) . . . .
C56 C55 C60 C59 56.9(3) . . . .
C56 C57 C58 C59 -55.4(4) . . . .
C57 C58 C59 C60 56.3(4) . . . .
C58 C59 C60 N8 -176.6(3) . . . .
C58 C59 C60 C55 -57.3(4) . . . .
C60 N8 C9 C5 179.4(3) . . . .
C60 C55 C56 C57 -56.7(4) . . . .
C61 N5 C18 C14 -179.9(3) . . . .
C61 C62 C63 C64 55.6(5) . . . .
C62 C61 C66 N6 175.9(3) . . . .
C62 C61 C66 C65 56.9(4) . . . .
C62 C63 C64 C65 -54.6(5) . . . .
C63 C64 C65 C66 55.3(4) . . . .
C64 C65 C66 N6 -174.8(3) . . . .
C64 C65 C66 C61 -55.6(4) . . . .
C66 N6 C26 C21 177.7(3) . . . .
C66 C61 C62 C63 -57.0(4) . . . .
C67 N9 C25 C19 175.8(3) . . . .
C67 C68 C69 C70 55.1(5) . . . .
C68 C67 C72 N10 175.5(3) . . . .
C68 C67 C72 C71 55.9(4) . . . .
C68 C69 C70 C71 -54.6(5) . . . .
C69 C70 C71 C72 56.1(4) . . . .
C70 C71 C72 N10 -175.6(3) . . . .
C70 C71 C72 C67 -56.4(4) . . . .
C72 N10 C35 C30 -179.4(3) . . . .
C72 C67 C68 C69 -56.3(4) . . . .
